data_9004238
loop_
_publ_author_name
'Grice, J. D.'

_publ_section_title
;
 The crystal structure of silinaite, NaLiSi2O6.2H20: a monophyllosilicate
;
_journal_name_full 'The Canadian Mineralogist'
_journal_page_first 363
_journal_page_last 367
_journal_volume 29
_journal_year 1991
_chemical_compound_source 'Mont Saint-Hilaire, Rouville County, Quebec, Canada'
_chemical_formula_sum 'H4 Li Na O7 Si2'
_chemical_name_mineral Silinaite
_space_group_IT_number 15
_symmetry_space_group_name_Hall '-A 2yab'
_symmetry_space_group_name_H-M 'A 1 2/n 1'
_cell_angle_alpha 90
_cell_angle_beta 96.6
_cell_angle_gamma 90
_cell_length_a 5.061
_cell_length_b 8.334
_cell_length_c 14.383
_cell_formula_units_Z 4
_cell_volume 602.631
_database_code_amcsd 0005263
_exptl_crystal_density_diffrn 2.228
_cod_original_formula_sum 'Na Li Si2 O7 H4'
_cod_database_code 9004238

loop_
_space_group_symop_operation_xyz
x,y,z
x,1/2+y,1/2+z
1/2-x,y,1/2-z
1/2-x,1/2+y,-z
1/2+x,-y,1/2+z
1/2+x,1/2-y,+z
-x,-y,-z
-x,1/2-y,1/2-z

loop_
_atom_site_aniso_label
_atom_site_aniso_U_11
_atom_site_aniso_U_22
_atom_site_aniso_U_33
_atom_site_aniso_U_12
_atom_site_aniso_U_13
_atom_site_aniso_U_23
Na 0.02010 0.02000 0.02470 0.00000 0.07300 0.00000
Li 0.11910 0.01680 0.01680 0.00000 -0.00400 0.00000
Si 0.07100 0.07400 0.07800 0.00800 0.00500 -0.00500
O1 0.01190 0.01350 0.08800 -0.01100 0.00800 -0.00500
O2 0.07300 0.01220 0.01150 0.02000 0.00000 -0.02000
O3 0.01880 0.01310 0.01650 0.07600 0.02500 -0.03000
O4 0.02210 0.02700 0.01470 -0.02000 0.02400 -0.03600

loop_
_atom_site_label
_atom_site_fract_x
_atom_site_fract_y
_atom_site_fract_z
_atom_site_U_iso_or_equiv
Na 0.25000 0.60350 0.25000 ?
Li 0.25000 0.23950 0.25000 ?
Si 0.05250 0.15260 0.43660 ?
O1 0.00960 0.12110 0.32690 ?
O2 0.36100 0.20530 0.47030 ?
O3 0.00000 0.00000 0.50000 ?
O4 0.09330 0.85830 0.15940 ?
H1 0.04100 0.85500 0.10900 0.05200
H2 0.21900 0.94100 0.16400 0.03600

loop_
_cod_related_entry_id
_cod_related_entry_database
_cod_related_entry_code
1 AMCSD 0005263
